data_2221487
loop_
_publ_author_name
'Yang, Lei'
'Li, Suping'
'Wang, Qiufen'

_publ_section_title
;
 A polymorph structure of copper(II) hydrogenphosphite dihydrate
;
_journal_coeditor_code SI2150
_journal_issue 4
_journal_name_full 'Acta Crystallographica Section E'
_journal_page_first i28
_journal_paper_doi 10.1107/S1600536809009088
_journal_volume 65
_journal_year 2009
_chemical_formula_iupac '[Cu (H P O3) (H2 O)2]'
_chemical_formula_moiety 'Cu H5 O5 P'
_chemical_formula_sum 'Cu H5 O5 P'
_chemical_formula_weight 179.55
_chemical_name_common
;
copper(II) hydrogenphosphite dihydrate
;
_chemical_name_systematic
;
poly[[diaquacopper(II)]-\m~3~-hydrogenphosphito]
;
_space_group_IT_number 14
_symmetry_cell_setting monoclinic
_symmetry_space_group_name_Hall '-P 2ybc'
_symmetry_space_group_name_H-M 'P 1 21/c 1'
_atom_sites_solution_hydrogens geom
_atom_sites_solution_primary direct
_atom_sites_solution_secondary difmap
_audit_creation_method SHELXL97
_cell_angle_alpha 90.00
_cell_angle_beta 110.4280(10)
_cell_angle_gamma 90.00
_cell_formula_units_Z 4
_cell_length_a 7.12940(10)
_cell_length_b 7.33460(10)
_cell_length_c 8.8313(2)
_cell_measurement_reflns_used 3157
_cell_measurement_temperature 296(2)
_cell_measurement_theta_max 27.53
_cell_measurement_theta_min 3.05
_cell_volume 432.758(13)
_computing_cell_refinement 'SAINT (Bruker, 2001)'
_computing_data_collection 'APEX2 (Bruker, 2001)'
_computing_data_reduction 'SAINT (Bruker, 2001)'
_computing_molecular_graphics 'SHELXTL (Sheldrick, 2008)'
_computing_publication_material 'SHELXL97 (Sheldrick, 2008) and PLATON (Spek, 2009)'
_computing_structure_refinement 'SHELXL97 (Sheldrick, 2008)'
_computing_structure_solution 'SHELXS97 (Sheldrick, 2008)'
_diffrn_ambient_temperature 296(2)
_diffrn_measured_fraction_theta_full 0.995
_diffrn_measured_fraction_theta_max 0.995
_diffrn_measurement_device_type 'Bruker APEXII CCD'
_diffrn_measurement_method '\f and \w'
_diffrn_radiation_monochromator graphite
_diffrn_radiation_source 'fine-focus sealed tube'
_diffrn_radiation_type MoK\a
_diffrn_radiation_wavelength 0.71073
_diffrn_reflns_av_R_equivalents 0.0229
_diffrn_reflns_av_sigmaI/netI 0.0189
_diffrn_reflns_limit_h_max 9
_diffrn_reflns_limit_h_min -9
_diffrn_reflns_limit_k_max 9
_diffrn_reflns_limit_k_min -9
_diffrn_reflns_limit_l_max 11
_diffrn_reflns_limit_l_min -10
_diffrn_reflns_number 3641
_diffrn_reflns_theta_full 27.53
_diffrn_reflns_theta_max 27.53
_diffrn_reflns_theta_min 3.05
_diffrn_standards_decay_% 0
_exptl_absorpt_coefficient_mu 5.320
_exptl_absorpt_correction_T_max 0.345
_exptl_absorpt_correction_T_min 0.288
_exptl_absorpt_correction_type multi-scan
_exptl_absorpt_process_details '(SHELXTL; Sheldrick, 2008)'
_exptl_crystal_colour blue
_exptl_crystal_density_diffrn 2.756
_exptl_crystal_density_method 'not measured'
_exptl_crystal_description block
_exptl_crystal_F_000 356
_exptl_crystal_size_max 0.25
_exptl_crystal_size_mid 0.25
_exptl_crystal_size_min 0.20
_refine_diff_density_max 0.444
_refine_diff_density_min -0.417
_refine_ls_extinction_coef 0.134(4)
_refine_ls_extinction_expression Fc^*^=kFc[1+0.001xFc^2^\l^3^/sin(2\q)]^-1/4^
_refine_ls_extinction_method 'SHELXL97 (Sheldrick, 2008)'
_refine_ls_goodness_of_fit_ref 1.177
_refine_ls_hydrogen_treatment mixed
_refine_ls_matrix_type full
_refine_ls_number_parameters 85
_refine_ls_number_reflns 994
_refine_ls_number_restraints 6
_refine_ls_restrained_S_all 1.179
_refine_ls_R_factor_all 0.0180
_refine_ls_R_factor_gt 0.0177
_refine_ls_shift/su_max 0.000
_refine_ls_shift/su_mean 0.000
_refine_ls_structure_factor_coef Fsqd
_refine_ls_weighting_details 'w=1/[\s^2^(Fo^2^)+(0.0209P)^2^+0.4287P] where P=(Fo^2^+2Fc^2^)/3'
_refine_ls_weighting_scheme calc
_refine_ls_wR_factor_gt 0.0486
_refine_ls_wR_factor_ref 0.0488
_reflns_number_gt 980
_reflns_number_total 994
_reflns_threshold_expression I>2\s(I)
_cod_data_source_file si2150.cif
_cod_data_source_block I
_cod_original_sg_symbol_H-M 'P 21/c'
_cod_database_code 2221487
_cod_database_fobs_code 2221487

loop_
_symmetry_equiv_pos_as_xyz
'x, y, z'
'-x, y+1/2, -z+1/2'
'-x, -y, -z'
'x, -y-1/2, z-1/2'

loop_
_atom_site_type_symbol
_atom_site_label
_atom_site_fract_x
_atom_site_fract_y
_atom_site_fract_z
_atom_site_U_iso_or_equiv
_atom_site_adp_type
_atom_site_calc_flag
_atom_site_refinement_flags
_atom_site_occupancy
_atom_site_disorder_assembly
_atom_site_disorder_group
Cu Cu1 0.22809(3) 0.02792(3) 0.58956(3) 0.01035(13) Uani d . 1 . .
P P1 -0.08713(7) 0.28227(6) 0.66809(6) 0.00990(15) Uani d . 1 . .
O O1 0.1259(2) 0.21752(19) 0.69683(17) 0.0145(3) Uani d . 1 . .
O O2 0.2458(2) -0.1406(2) 0.42031(17) 0.0144(3) Uani d . 1 . .
O O3 0.1081(2) -0.1660(2) 0.67218(17) 0.0173(3) Uani d . 1 . .
O O4 0.3581(2) 0.22142(19) 0.50133(17) 0.0129(3) Uani d D 1 . .
O O5 0.5311(3) 0.0183(2) 0.7831(2) 0.0234(4) Uani d D 1 . .
H H1 -0.116(4) 0.420(4) 0.582(3) 0.019(6) Uiso d . 1 . .
H H4A 0.298(4) 0.262(5) 0.403(3) 0.056(12) Uiso d D 1 . .
H H4B 0.482(3) 0.197(4) 0.506(3) 0.022(7) Uiso d D 1 . .
H H5A 0.630(4) 0.073(4) 0.766(4) 0.051(10) Uiso d D 1 . .
H H5B 0.580(5) -0.075(3) 0.841(4) 0.043(9) Uiso d D 1 . .

loop_
_atom_site_aniso_label
_atom_site_aniso_U_11
_atom_site_aniso_U_22
_atom_site_aniso_U_33
_atom_site_aniso_U_12
_atom_site_aniso_U_13
_atom_site_aniso_U_23
Cu1 0.01143(18) 0.01023(17) 0.01156(17) -0.00141(8) 0.00675(12) -0.00082(7)
P1 0.0107(3) 0.0093(2) 0.0109(2) 0.00038(17) 0.00539(19) -0.00079(16)
O1 0.0100(7) 0.0186(7) 0.0154(7) -0.0006(5) 0.0049(6) -0.0061(5)
O2 0.0115(7) 0.0159(7) 0.0179(7) -0.0029(5) 0.0076(6) -0.0055(5)
O3 0.0229(8) 0.0169(7) 0.0156(7) -0.0058(6) 0.0109(6) 0.0018(6)
O4 0.0118(7) 0.0148(6) 0.0124(6) -0.0009(5) 0.0046(5) 0.0008(5)
O5 0.0128(8) 0.0286(9) 0.0256(9) 0.0001(6) 0.0027(7) 0.0126(7)

loop_
_atom_type_symbol
_atom_type_description
_atom_type_scat_dispersion_real
_atom_type_scat_dispersion_imag
_atom_type_scat_source
O O 0.0106 0.0060 'International Tables Vol C Tables 4.2.6.8 and 6.1.1.4'
H H 0.0000 0.0000 'International Tables Vol C Tables 4.2.6.8 and 6.1.1.4'
P P 0.1023 0.0942 'International Tables Vol C Tables 4.2.6.8 and 6.1.1.4'
Cu Cu 0.3201 1.2651 'International Tables Vol C Tables 4.2.6.8 and 6.1.1.4'

loop_
_geom_angle_atom_site_label_1
_geom_angle_atom_site_label_2
_geom_angle_atom_site_label_3
_geom_angle_site_symmetry_1
_geom_angle_site_symmetry_3
_geom_angle
_geom_angle_publ_flag
O3 Cu1 O1 . . 92.95(6) ?
O3 Cu1 O2 . . 88.78(6) ?
O1 Cu1 O2 . . 160.25(6) yes
O3 Cu1 O4 . . 177.82(6) yes
O1 Cu1 O4 . . 89.19(6) ?
O2 Cu1 O4 . . 89.35(6) ?
O3 Cu1 O5 . . 97.18(6) yes
O1 Cu1 O5 . . 94.36(6) ?
O2 Cu1 O5 . . 104.95(6) yes
O4 Cu1 O5 . . 82.23(6) ?
O3 P1 O1 2_556 . 109.79(8) ?
O3 P1 O2 2_556 3_556 110.37(8) ?
O1 P1 O2 . 3_556 112.85(8) ?
O3 P1 H1 2_556 . 108.6(12) ?
O1 P1 H1 . . 107.4(13) ?
O2 P1 H1 3_556 . 107.6(13) ?
P1 O1 Cu1 . . 131.06(9) ?
P1 O2 Cu1 3_556 . 125.31(8) ?
P1 O3 Cu1 2_546 . 137.43(9) ?
Cu1 O4 H4A . . 120(2) ?
Cu1 O4 H4B . . 115.5(18) ?
H4A O4 H4B . . 104(2) ?
Cu1 O5 H5A . . 119(2) ?
Cu1 O5 H5B . . 124(2) ?
H5A O5 H5B . . 107(2) ?

loop_
_geom_bond_atom_site_label_1
_geom_bond_atom_site_label_2
_geom_bond_site_symmetry_2
_geom_bond_distance
_geom_bond_publ_flag
Cu1 O3 . 1.9293(14) yes
Cu1 O1 . 1.9607(14) yes
Cu1 O2 . 1.9774(14) yes
Cu1 O4 . 1.9960(14) yes
Cu1 O5 . 2.2396(17) yes
Cu1 O3 3_556 2.8716(15) yes
P1 O3 2_556 1.5178(14) ?
P1 O1 . 1.5254(15) ?
P1 O2 3_556 1.5337(14) ?
P1 H1 . 1.24(3) ?
O2 P1 3_556 1.5337(14) ?
O3 P1 2_546 1.5178(14) ?
O4 H4A . 0.878(17) ?
O4 H4B . 0.890(16) ?
O5 H5A . 0.867(18) ?
O5 H5B . 0.851(18) ?

loop_
_geom_hbond_atom_site_label_D
_geom_hbond_atom_site_label_H
_geom_hbond_atom_site_label_A
_geom_hbond_site_symmetry_A
_geom_hbond_distance_DH
_geom_hbond_distance_HA
_geom_hbond_distance_DA
_geom_hbond_angle_DHA
O4 H4A O1 4_565 0.878(17) 1.81(2) 2.658(2) 162(4)
O4 H4B O2 3_656 0.890(16) 1.864(16) 2.728(2) 163(2)
O5 H5A O2 3_656 0.867(18) 2.18(3) 2.925(2) 143(3)
O5 H5A O3 2_656 0.867(18) 2.60(3) 3.380(2) 151(3)
O5 H5B O4 2_646 0.851(18) 1.985(18) 2.818(2) 166(3)
